data_9014325
loop_
_publ_author_name
'Laugt, M.'
'Durif, A.'

_publ_section_title
;
 Etude systematique des phosphates condenses
 _cod_database_code 1007059
;
_journal_name_full 'Seminaire de Chimie de l'Etat Solide'
_journal_page_first 157
_journal_page_last 175
_journal_volume 1972
_journal_year 1972
_chemical_formula_sum 'Cu N O9 P3'
_space_group_IT_number 14
_symmetry_space_group_name_Hall '-P 2ybc'
_symmetry_space_group_name_H-M 'P 1 21/c 1'
_cell_angle_alpha 90
_cell_angle_beta 97.16
_cell_angle_gamma 90
_cell_length_a 5.182
_cell_length_b 11.544
_cell_length_c 13.06
_cell_formula_units_Z 4
_cell_volume 775.170
_database_code_amcsd 0015446
_exptl_crystal_density_diffrn 2.695
_cod_duplicate_entry 1007059
_cod_original_formula_sum 'N Cu P3 O9'
_cod_database_code 9014325
_amcsd_formula_title 'Cu H4 N O9 P3'

loop_
_space_group_symop_operation_xyz
x,y,z
x,1/2-y,1/2+z
-x,1/2+y,1/2-z
-x,-y,-z

loop_
_atom_site_label
_atom_site_fract_x
_atom_site_fract_y
_atom_site_fract_z
N1 0.04100 0.22500 0.24000
Cu1 0.00000 0.50000 0.00000
Cu2 0.00000 0.00000 0.00000
P1 0.75300 0.26000 0.00700
P2 0.49500 0.41100 0.14000
P3 0.46200 0.42000 0.35900
O1 0.57700 0.38800 0.25600
O2 0.61600 0.29000 0.09200
O3 0.48500 0.29400 0.41700
O4 0.93300 0.16000 0.01800
O5 0.86900 0.14900 0.43000
O6 0.20700 0.41900 0.12400
O7 0.17900 0.44600 0.25900
O8 0.69600 0.50000 0.10300
O9 0.68800 0.50500 0.40500

loop_
_cod_related_entry_id
_cod_related_entry_database
_cod_related_entry_code
1 AMCSD 0015446
